data_4035944
loop_
_publ_author_name
'Reutskaya, Elena'
'Osipyan, Angelina'
'Sapegin, Alexander'
'Novikov, Alexander S.'
'Krasavin, Mikhail'

_publ_section_title
;
 Rethinking Hydrolytic Imidazoline Ring Expansion: A Common Approach to
 the Preparation of Medium-Sized Rings via Side-Chain Insertion into
 [1.4]Oxa- and [1.4]Thiazepinone Scaffolds.
;
_journal_issue 4
_journal_name_full 'The Journal of organic chemistry'
_journal_page_first 1693
_journal_page_last 1705
_journal_paper_doi 10.1021/acs.joc.8b02805
_journal_volume 84
_journal_year 2019
_chemical_formula_moiety 'C14 H14 N4 O2'
_chemical_formula_sum 'C14 H14 N4 O2'
_chemical_formula_weight 270.29
_space_group_crystal_system monoclinic
_space_group_IT_number 14
_space_group_name_Hall '-P 2yn'
_space_group_name_H-M_alt 'P 1 21/n 1'
_atom_sites_solution_hydrogens geom
_atom_sites_solution_primary dual
_audit_creation_date 2018-05-28
_audit_creation_method
;
Olex2 1.2
(compiled 2018.05.18 svn.r3508 for OlexSys, GUI svn.r5497)
;
_audit_update_record
;
2018-05-29 deposited with the CCDC.
2018-10-28 downloaded from the CCDC.
;
_cell_angle_alpha 90
_cell_angle_beta 102.161(5)
_cell_angle_gamma 90
_cell_formula_units_Z 4
_cell_length_a 5.0690(2)
_cell_length_b 26.9119(12)
_cell_length_c 9.2857(4)
_cell_measurement_reflns_used 4815
_cell_measurement_temperature 100(10)
_cell_measurement_theta_max 71.6540
_cell_measurement_theta_min 3.2130
_cell_volume 1238.30(9)
_computing_cell_refinement 'CrysAlisPro 1.171.39.35a (Rigaku OD, 2017)'
_computing_data_collection 'CrysAlisPro 1.171.39.35a (Rigaku OD, 2017)'
_computing_data_reduction 'CrysAlisPro 1.171.39.35a (Rigaku OD, 2017)'
_computing_molecular_graphics 'Olex2 (Dolomanov et al., 2009)'
_computing_publication_material 'Olex2 (Dolomanov et al., 2009)'
_computing_structure_refinement 'ShelXL (Sheldrick, 2015)'
_computing_structure_solution 'ShelXT (Sheldrick, 2015)'
_diffrn_ambient_temperature 100(10)
_diffrn_detector 'CCD plate'
_diffrn_detector_type HyPix3000
_diffrn_measured_fraction_theta_full 0.995
_diffrn_measured_fraction_theta_max 0.987
_diffrn_measurement_details
;
List of Runs (angles in degrees, time in seconds):

  # Type    Start    End  Width  t~exp~   \w     \q     \k     \f   Frames
#--------------------------------------------------------------------------
  1  \w   -104.00 -78.00   0.50    0.24    --  -41.35 148.00   1.00   52
  2  \w    -71.00 -28.00   0.50    0.24    --  -41.35 148.00   1.00   86
  3  \w     19.00  45.00   0.50    0.24    --   41.35-148.00 -46.00   52
  4  \w     86.00 119.00   0.50    0.96    --  101.00-123.00 117.00   66
  5  \w     90.00 130.00   0.50    0.96    --  101.00-148.00 -46.00   80
  6  \w    104.00 130.00   0.50    0.96    --  101.00 123.00-162.00   52
  7  \w     40.00  65.00   0.50    0.96    --  101.00-123.00 117.00   50
  8  \w     92.00 130.00   0.50    0.96    --  101.00 148.00   1.00   76
  9  \w    -71.00 -34.00   0.50    0.24    --  -41.35 -21.00  30.00   74
 10  \w   -101.00 -75.00   0.50    0.24    --  -41.35 -21.00  30.00   52
 11  \w    -65.00 -27.00   0.50    0.24    --  -41.35 123.00-162.00   76
 12  \w    -23.00  50.00   0.50    0.24    --   41.35 -32.00 -90.00  146
 13  \w     14.00  64.00   0.50    0.24    --   41.35-104.00-180.00  100
 14  \w     41.00  66.00   0.50    0.24    --   41.35-123.00 117.00   50
 15  \w     75.00 101.00   0.50    0.24    --   41.35  32.00   0.00   52
 16  \w     61.00 105.00   0.50    0.24    --   41.35  77.00   0.00   88
 17  \w     20.00  47.00   0.50    0.24    --   41.35  77.00   0.00   54
 18  \w     67.00  97.00   0.50    0.24    --   41.35  32.00-120.00   60
 19  \w    122.00 148.00   0.50    0.96    --  101.00  33.00  30.00   52
 20  \w     70.00 115.00   0.50    0.96    --  101.00-111.00 -60.00   90
 21  \w     35.00 110.00   0.50    0.96    --  101.00 -25.00-150.00  150
 22  \w     37.00 123.00   0.50    0.96    --  101.00 -68.00  90.00  172
 23  \w     40.00 117.00   0.50    0.96    --  101.00 -50.00-120.00  154
 24  \w     85.00 152.00   0.50    0.96    --  101.00  50.00  30.00  134
 25  \w     89.00 118.00   0.50    0.96    --  101.00  42.00 150.00   58
 26  \w    102.00 156.00   0.50    0.96    --  101.00  33.00   0.00  108
 27  \w     83.00 117.00   0.50    0.96    --  101.00  59.00  60.00   68
 28  \w    121.00 147.00   0.50    0.96    --  101.00  42.00 150.00   52
 29  \w     76.00 109.00   0.50    0.96    --  101.00 -25.00  30.00   66
 30  \w     60.00 125.00   0.50    0.96    --  101.00 -77.00 -30.00  130
 31  \w     38.00  66.00   0.50    0.96    --  101.00 -25.00  30.00   56
 32  \w    105.00 141.00   0.50    0.96    --  101.00 111.00-120.00   72
 33  \w     17.00  46.00   0.50    0.24    --   41.35  77.00 -30.00   58
 34  \w    -47.00 -15.00   0.50    0.24    --  -41.35  32.00  90.00   64
 35  \w   -100.00 -70.00   0.50    0.24    --  -41.35 -54.00 -90.00   60
 36  \w    -59.00 -33.00   0.50    0.24    --  -41.35 -54.00 -90.00   52
 37  \w     18.00  23.50   0.50    0.24    --   41.35  77.00-180.00   11
;
_diffrn_measurement_device 'four-circle diffractometer'
_diffrn_measurement_device_type 'SuperNova, Single source at offset/far, HyPix3000'
_diffrn_measurement_method '\w scans'
_diffrn_orient_matrix_type 'CrysAlisPro convention (1999,Acta A55,543-557)'
_diffrn_orient_matrix_UB_11 0.0131903000
_diffrn_orient_matrix_UB_12 0.0527972000
_diffrn_orient_matrix_UB_13 -0.0622128000
_diffrn_orient_matrix_UB_21 -0.0378183000
_diffrn_orient_matrix_UB_22 -0.0215627000
_diffrn_orient_matrix_UB_23 -0.1566072000
_diffrn_orient_matrix_UB_31 -0.3084618000
_diffrn_orient_matrix_UB_32 0.0049336000
_diffrn_orient_matrix_UB_33 -0.0195372000
_diffrn_radiation_monochromator mirror
_diffrn_radiation_probe x-ray
_diffrn_radiation_type CuK\a
_diffrn_radiation_wavelength 1.54184
_diffrn_reflns_av_R_equivalents 0.0371
_diffrn_reflns_av_unetI/netI 0.0332
_diffrn_reflns_Laue_measured_fraction_full 0.995
_diffrn_reflns_Laue_measured_fraction_max 0.987
_diffrn_reflns_limit_h_max 4
_diffrn_reflns_limit_h_min -6
_diffrn_reflns_limit_k_max 32
_diffrn_reflns_limit_k_min -32
_diffrn_reflns_limit_l_max 11
_diffrn_reflns_limit_l_min -11
_diffrn_reflns_number 6870
_diffrn_reflns_point_group_measured_fraction_full 0.995
_diffrn_reflns_point_group_measured_fraction_max 0.987
_diffrn_reflns_theta_full 67.684
_diffrn_reflns_theta_max 71.808
_diffrn_reflns_theta_min 3.284
_diffrn_source 'micro-focus sealed X-ray tube'
_diffrn_source_type 'SuperNova (Cu) X-ray Source'
_exptl_absorpt_coefficient_mu 0.829
_exptl_absorpt_correction_T_max 1.00000
_exptl_absorpt_correction_T_min 0.86381
_exptl_absorpt_correction_type multi-scan
_exptl_absorpt_process_details
;
CrysAlisPro 1.171.39.35a (Rigaku Oxford Diffraction, 2017)
Empirical absorption correction using spherical harmonics,
 implemented in SCALE3 ABSPACK scaling algorithm.
;
_exptl_crystal_colour 'clear light white'
_exptl_crystal_colour_lustre clear
_exptl_crystal_colour_modifier light
_exptl_crystal_colour_primary white
_exptl_crystal_density_diffrn 1.450
_exptl_crystal_description prism
_exptl_crystal_F_000 568
_exptl_crystal_size_max 0.7
_exptl_crystal_size_mid 0.6
_exptl_crystal_size_min 0.4
_refine_diff_density_max 0.705
_refine_diff_density_min -0.774
_refine_diff_density_rms 0.058
_refine_ls_extinction_method none
_refine_ls_goodness_of_fit_ref 1.072
_refine_ls_hydrogen_treatment constr
_refine_ls_matrix_type full
_refine_ls_number_parameters 182
_refine_ls_number_reflns 2395
_refine_ls_number_restraints 0
_refine_ls_restrained_S_all 1.072
_refine_ls_R_factor_all 0.0476
_refine_ls_R_factor_gt 0.0441
_refine_ls_shift/su_max 0.000
_refine_ls_shift/su_mean 0.000
_refine_ls_structure_factor_coef Fsqd
_refine_ls_weighting_details 'w=1/[\s^2^(Fo^2^)+(0.0626P)^2^+0.7561P] where P=(Fo^2^+2Fc^2^)/3'
_refine_ls_weighting_scheme calc
_refine_ls_wR_factor_gt 0.1164
_refine_ls_wR_factor_ref 0.1200
_reflns_Friedel_coverage 0.000
_reflns_number_gt 2184
_reflns_number_total 2395
_reflns_threshold_expression 'I > 2\s(I)'
_cod_data_source_file jo8b02805_si_004.cif
_cod_data_source_block reu126
_cod_database_code 4035944
_shelx_shelxl_version_number 2018/3
_chemical_oxdiff_formula 'C14 H14 N4 O2'
_shelx_space_group_comment
;
The symmetry employed for this shelxl refinement is uniquely defined
by the following loop, which should always be used as a source of
symmetry information in preference to the above space-group names.
They are only intended as comments.
;
_reflns_odcompleteness_completeness 99.68
_reflns_odcompleteness_iscentric 1
_reflns_odcompleteness_theta 70.93
_olex2_refinement_description
;
1. Fixed Uiso
 At 1.2 times of:
  All C(H) groups, All C(H,H) groups, All N(H) groups
 At 1.5 times of:
  All C(H,H,H) groups
2.a Secondary CH2 refined with riding coordinates:
 C9(H9A,H9B), C10(H10A,H10B)
2.b Aromatic/amide H refined with riding coordinates:
 N1(H1), N2(H2), C3(H3), C4(H4), C13(H13), C5(H5), C12(H12)
2.c Idealised Me refined as rotating group:
 C7(H7A,H7B,H7C)
;
_olex2_submission_special_instructions 'No special instructions were received'
_oxdiff_exptl_absorpt_empirical_details
;
Empirical correction (ABSPACK) includes:
- Absorption correction using spherical harmonics
- Frame scaling
;
_oxdiff_exptl_absorpt_empirical_full_max 1.900
_oxdiff_exptl_absorpt_empirical_full_min 0.529

loop_
_space_group_symop_operation_xyz
'x, y, z'
'-x+1/2, y+1/2, -z+1/2'
'-x, -y, -z'
'x-1/2, -y-1/2, z-1/2'

loop_
_atom_site_label
_atom_site_type_symbol
_atom_site_fract_x
_atom_site_fract_y
_atom_site_fract_z
_atom_site_U_iso_or_equiv
_atom_site_adp_type
_atom_site_occupancy
_atom_site_site_symmetry_order
_atom_site_calc_flag
_atom_site_refinement_flags_posn
O1 O 0.5234(2) 0.36222(4) 0.67898(12) 0.0145(3) Uani 1 1 d .
O2 O 1.1080(2) 0.44217(4) 0.58159(12) 0.0169(3) Uani 1 1 d .
N1 N 0.6844(2) 0.46264(5) 0.60484(14) 0.0129(3) Uani 1 1 d .
H1 H 0.516263 0.459417 0.564588 0.016 Uiso 1 1 calc R
N2 N 0.5255(3) 0.44261(5) 0.86092(15) 0.0151(3) Uani 1 1 d .
H2 H 0.360746 0.433665 0.855278 0.018 Uiso 1 1 calc R
N3 N 0.9401(3) 0.41597(5) 1.00448(15) 0.0177(3) Uani 1 1 d .
N4 N 0.9244(3) 0.33228(5) 0.82168(15) 0.0175(3) Uani 1 1 d .
C11 C 0.7346(3) 0.40854(6) 0.89093(17) 0.0143(3) Uani 1 1 d .
C14 C 0.7363(3) 0.36639(6) 0.79876(17) 0.0141(3) Uani 1 1 d .
C8 C 0.8633(3) 0.43295(6) 0.56047(16) 0.0131(3) Uani 1 1 d .
C2 C 0.4828(3) 0.30954(6) 0.46932(17) 0.0149(3) Uani 1 1 d .
C6 C 0.7492(3) 0.38602(6) 0.48190(17) 0.0138(3) Uani 1 1 d .
C1 C 0.5903(3) 0.35274(6) 0.54249(16) 0.0134(3) Uani 1 1 d .
C9 C 0.7636(3) 0.50040(6) 0.71921(17) 0.0149(3) Uani 1 1 d .
H9A H 0.735211 0.533229 0.675570 0.018 Uiso 1 1 calc R
H9B H 0.953885 0.496912 0.763330 0.018 Uiso 1 1 calc R
C3 C 0.5463(3) 0.29946(6) 0.33265(17) 0.0179(3) Uani 1 1 d .
H3 H 0.477176 0.271054 0.281204 0.021 Uiso 1 1 calc R
C4 C 0.7114(3) 0.33129(6) 0.27229(17) 0.0184(3) Uani 1 1 d .
H4 H 0.753933 0.323677 0.182153 0.022 Uiso 1 1 calc R
C10 C 0.5960(3) 0.49474(6) 0.83903(17) 0.0159(3) Uani 1 1 d .
H10A H 0.698129 0.507973 0.931223 0.019 Uiso 1 1 calc R
H10B H 0.431633 0.514074 0.811240 0.019 Uiso 1 1 calc R
C13 C 1.1270(3) 0.33949(6) 0.94084(18) 0.0195(3) Uani 1 1 d .
H13 H 1.263459 0.315910 0.964019 0.023 Uiso 1 1 calc R
C5 C 0.8124(3) 0.37431(6) 0.34646(17) 0.0162(3) Uani 1 1 d .
H5 H 0.922619 0.395406 0.305874 0.019 Uiso 1 1 calc R
C12 C 1.1349(3) 0.38102(6) 1.02824(18) 0.0191(3) Uani 1 1 d .
H12 H 1.280622 0.385119 1.106962 0.023 Uiso 1 1 calc R
C7 C 0.3085(3) 0.27566(6) 0.53864(19) 0.0204(4) Uani 1 1 d .
H7A H 0.413162 0.262226 0.628490 0.031 Uiso 1 1 calc GR
H7B H 0.242314 0.249037 0.471988 0.031 Uiso 1 1 calc GR
H7C H 0.158995 0.294110 0.559676 0.031 Uiso 1 1 calc GR

loop_
_atom_site_aniso_label
_atom_site_aniso_U_11
_atom_site_aniso_U_22
_atom_site_aniso_U_33
_atom_site_aniso_U_23
_atom_site_aniso_U_13
_atom_site_aniso_U_12
O1 0.0117(5) 0.0170(5) 0.0143(5) -0.0018(4) 0.0020(4) -0.0014(4)
O2 0.0096(5) 0.0208(6) 0.0200(6) -0.0014(4) 0.0025(4) -0.0019(4)
N1 0.0090(6) 0.0144(6) 0.0146(6) -0.0010(5) 0.0007(5) -0.0015(5)
N2 0.0112(6) 0.0158(7) 0.0186(6) -0.0009(5) 0.0042(5) -0.0018(5)
N3 0.0162(7) 0.0209(7) 0.0154(6) 0.0006(5) 0.0020(5) -0.0030(5)
N4 0.0169(7) 0.0162(6) 0.0194(7) 0.0028(5) 0.0037(5) 0.0003(5)
C11 0.0138(7) 0.0159(7) 0.0139(7) 0.0019(6) 0.0046(6) -0.0028(6)
C14 0.0126(7) 0.0163(7) 0.0136(7) 0.0017(6) 0.0032(6) -0.0022(6)
C8 0.0107(7) 0.0157(7) 0.0120(7) 0.0035(6) 0.0005(5) -0.0008(6)
C2 0.0117(7) 0.0131(7) 0.0183(7) 0.0003(6) -0.0002(6) 0.0012(6)
C6 0.0099(7) 0.0143(7) 0.0162(7) 0.0003(6) 0.0005(6) 0.0015(6)
C1 0.0111(7) 0.0152(7) 0.0135(7) 0.0001(5) 0.0018(6) 0.0026(6)
C9 0.0134(7) 0.0142(7) 0.0169(7) -0.0020(6) 0.0029(6) -0.0036(6)
C3 0.0185(8) 0.0147(7) 0.0187(8) -0.0030(6) -0.0003(6) 0.0003(6)
C4 0.0210(8) 0.0193(8) 0.0149(7) -0.0024(6) 0.0034(6) 0.0019(6)
C10 0.0144(7) 0.0145(7) 0.0192(8) -0.0032(6) 0.0043(6) -0.0013(6)
C13 0.0160(8) 0.0207(8) 0.0207(8) 0.0065(6) 0.0014(6) 0.0026(6)
C5 0.0144(7) 0.0169(7) 0.0171(7) 0.0015(6) 0.0029(6) 0.0005(6)
C12 0.0159(8) 0.0240(8) 0.0163(7) 0.0045(6) 0.0008(6) -0.0020(6)
C7 0.0229(8) 0.0150(7) 0.0237(8) -0.0021(6) 0.0058(7) -0.0043(6)

loop_
_atom_type_symbol
_atom_type_description
_atom_type_scat_dispersion_real
_atom_type_scat_dispersion_imag
_atom_type_scat_source
C C 0.0181 0.0091 'International Tables Vol C Tables 4.2.6.8 and 6.1.1.4'
H H 0.0000 0.0000 'International Tables Vol C Tables 4.2.6.8 and 6.1.1.4'
N N 0.0311 0.0180 'International Tables Vol C Tables 4.2.6.8 and 6.1.1.4'
O O 0.0492 0.0322 'International Tables Vol C Tables 4.2.6.8 and 6.1.1.4'

loop_
_geom_angle_atom_site_label_1
_geom_angle_atom_site_label_2
_geom_angle_atom_site_label_3
_geom_angle
C14 O1 C1 116.47(11)
C8 N1 C9 122.58(13)
C11 N2 C10 117.45(12)
C11 N3 C12 116.66(14)
C14 N4 C13 115.67(14)
N2 C11 C14 120.56(14)
N3 C11 N2 119.85(14)
N3 C11 C14 119.55(14)
O1 C14 C11 116.52(13)
N4 C14 O1 119.54(14)
N4 C14 C11 123.94(14)
O2 C8 N1 123.56(14)
O2 C8 C6 120.81(13)
N1 C8 C6 115.63(13)
C1 C2 C3 117.46(14)
C1 C2 C7 119.98(14)
C3 C2 C7 122.55(14)
C1 C6 C8 122.34(13)
C5 C6 C8 119.06(13)
C5 C6 C1 118.55(14)
C2 C1 O1 116.53(13)
C2 C1 C6 122.37(14)
C6 C1 O1 121.06(13)
N1 C9 C10 110.27(12)
C4 C3 C2 121.15(15)
C5 C4 C3 120.16(15)
N2 C10 C9 112.34(12)
N4 C13 C12 121.35(15)
C4 C5 C6 120.25(15)
N3 C12 C13 122.74(15)

loop_
_geom_bond_atom_site_label_1
_geom_bond_atom_site_label_2
_geom_bond_distance
O1 C14 1.3815(19)
O1 C1 1.4027(18)
O2 C8 1.2391(18)
N1 C8 1.337(2)
N1 C9 1.4636(19)
N2 C11 1.385(2)
N2 C10 1.472(2)
N3 C11 1.332(2)
N3 C12 1.348(2)
N4 C14 1.308(2)
N4 C13 1.356(2)
C11 C14 1.422(2)
C8 C6 1.511(2)
C2 C1 1.398(2)
C2 C3 1.400(2)
C2 C7 1.505(2)
C6 C1 1.399(2)
C6 C5 1.398(2)
C9 C10 1.543(2)
C3 C4 1.395(2)
C4 C5 1.389(2)
C13 C12 1.377(2)
